data_1566546
loop_
_publ_author_name
'Wittmann, Christopher'
'Bacher, Felix'
'Enyedy, Eva A.'
'D\"om\"ot\"or, Orsolya'
'Spengler, Gabriella'
'Madejski, Christian'
'Reynisson, J\'ohannes'
'Arion, Vladimir B.'

_publ_section_title
;
 Highly Antiproliferative Latonduine and Indolo[2,3-<i>c</i>]quinoline
 Derivatives: Complex Formation with Copper(II) Markedly Changes the
 Kinase Inhibitory Profile.
;
_journal_issue 3
_journal_name_full 'Journal of medicinal chemistry'
_journal_page_first 2238
_journal_page_last 2261
_journal_paper_doi 10.1021/acs.jmedchem.1c01740
_journal_volume 65
_journal_year 2022
_chemical_formula_moiety 'C26 H25 Cl2 Cu N6 O, 2(C3 H7 N O), Cl'
_chemical_formula_sum 'C32 H39 Cl3 Cu N8 O3'
_chemical_formula_weight 753.60
_space_group_crystal_system triclinic
_space_group_IT_number 1
_space_group_name_Hall 'P 1'
_space_group_name_H-M_alt 'P 1'
_atom_sites_solution_hydrogens geom
_atom_sites_solution_primary direct
_atom_sites_solution_secondary difmap
_audit_creation_method SHELXL-97
_cell_angle_alpha 78.160(6)
_cell_angle_beta 77.214(6)
_cell_angle_gamma 70.423(6)
_cell_formula_units_Z 1
_cell_length_a 7.2313(10)
_cell_length_b 9.2604(13)
_cell_length_c 14.1201(19)
_cell_measurement_reflns_used 3656
_cell_measurement_temperature 100(2)
_cell_measurement_theta_max 29.68
_cell_measurement_theta_min 2.36
_cell_volume 859.9(2)
_computing_cell_refinement 'Bruker SAINT V8.38A'
_computing_data_collection 'Bruker APEX3'
_computing_data_reduction 'Bruker SAINT V8.38A'
_computing_molecular_graphics 'Bruker SHELXTL'
_computing_publication_material 'Bruker SHELXTL'
_computing_structure_refinement 'SHELXL-97 (Sheldrick, 1997)'
_computing_structure_solution 'SHELXS-97 (Sheldrick, 1997)'
_diffrn_ambient_temperature 100(2)
_diffrn_measured_fraction_theta_full 0.999
_diffrn_measured_fraction_theta_max 0.999
_diffrn_measurement_device_type 'Bruker APEXII CCD'
_diffrn_measurement_method '\f and \w scans'
_diffrn_radiation_monochromator graphite
_diffrn_radiation_source 'fine-focus sealed tube'
_diffrn_radiation_type MoK\a
_diffrn_radiation_wavelength 0.71073
_diffrn_reflns_av_R_equivalents 0.1639
_diffrn_reflns_av_sigmaI/netI 0.0921
_diffrn_reflns_limit_h_max 8
_diffrn_reflns_limit_h_min -8
_diffrn_reflns_limit_k_max 11
_diffrn_reflns_limit_k_min -11
_diffrn_reflns_limit_l_max 17
_diffrn_reflns_limit_l_min -17
_diffrn_reflns_number 50235
_diffrn_reflns_theta_full 25.35
_diffrn_reflns_theta_max 25.35
_diffrn_reflns_theta_min 2.36
_exptl_absorpt_coefficient_mu 0.914
_exptl_absorpt_correction_T_max 0.9909
_exptl_absorpt_correction_T_min 0.9557
_exptl_absorpt_correction_type multi-scan
_exptl_absorpt_process_details SADABS
_exptl_crystal_colour 'clear red'
_exptl_crystal_density_diffrn 1.455
_exptl_crystal_density_method 'not measured'
_exptl_crystal_description block
_exptl_crystal_F_000 391
_exptl_crystal_size_max 0.05
_exptl_crystal_size_mid 0.02
_exptl_crystal_size_min 0.01
_refine_diff_density_max 0.570
_refine_diff_density_min -0.890
_refine_diff_density_rms 0.106
_refine_ls_abs_structure_details 'Flack H D (1983), Acta Cryst. A39, 876-881'
_refine_ls_abs_structure_Flack -0.03(3)
_refine_ls_extinction_coef 0.017(2)
_refine_ls_extinction_expression Fc^*^=kFc[1+0.001xFc^2^\l^3^/sin(2\q)]^-1/4^
_refine_ls_extinction_method SHELXL
_refine_ls_goodness_of_fit_ref 1.057
_refine_ls_hydrogen_treatment mixed
_refine_ls_matrix_type full
_refine_ls_number_parameters 429
_refine_ls_number_reflns 6261
_refine_ls_number_restraints 3
_refine_ls_restrained_S_all 1.056
_refine_ls_R_factor_all 0.1154
_refine_ls_R_factor_gt 0.0753
_refine_ls_shift/su_max 0.000
_refine_ls_shift/su_mean 0.000
_refine_ls_structure_factor_coef Fsqd
_refine_ls_weighting_details 'calc w=1/[\s^2^(Fo^2^)+(0.0438P)^2^+5.1841P] where P=(Fo^2^+2Fc^2^)/3'
_refine_ls_weighting_scheme calc
_refine_ls_wR_factor_gt 0.1500
_refine_ls_wR_factor_ref 0.1779
_reflns_number_gt 4739
_reflns_number_total 6261
_reflns_threshold_expression >2sigma(I)
_cod_data_source_file jm1c01740_si_018.cif
_cod_data_source_block feba603
_cod_database_code 1566546

loop_
_symmetry_equiv_pos_as_xyz
'x, y, z'

loop_
_atom_site_label
_atom_site_type_symbol
_atom_site_fract_x
_atom_site_fract_y
_atom_site_fract_z
_atom_site_U_iso_or_equiv
_atom_site_adp_type
_atom_site_occupancy
_atom_site_symmetry_multiplicity
_atom_site_calc_flag
_atom_site_refinement_flags
_atom_site_disorder_assembly
_atom_site_disorder_group
Cu Cu 0.44596(12) 0.73895(10) 0.74885(8) 0.0282(3) Uani 1 1 d . . .
Cl1 Cl 0.1616(3) 0.8542(2) 0.85926(16) 0.0305(5) Uani 1 1 d . . .
Cl2 Cl 0.4946(4) 0.6982(3) 0.59008(17) 0.0408(6) Uani 1 1 d . . .
Cl3 Cl 1.0040(4) 1.2879(3) 0.4633(2) 0.0495(7) Uani 1 1 d . . .
C1 C 0.2110(15) 0.2165(11) 0.8502(7) 0.033(2) Uani 1 1 d . . .
H1 H 0.2180 0.1159 0.8849 0.040 Uiso 1 1 calc R . .
C2 C 0.0768(15) 0.2826(11) 0.7870(7) 0.034(2) Uani 1 1 d . . .
H2 H -0.0072 0.2280 0.7785 0.041 Uiso 1 1 calc R . .
C3 C 0.0635(15) 0.4317(11) 0.7344(7) 0.033(2) Uani 1 1 d . . .
H3 H -0.0276 0.4778 0.6896 0.039 Uiso 1 1 calc R . .
C4 C 0.1846(14) 0.5096(11) 0.7492(7) 0.032(2) Uani 1 1 d . . .
H4 H 0.1711 0.6122 0.7167 0.039 Uiso 1 1 calc R . .
C4A C 0.3268(14) 0.4413(10) 0.8109(6) 0.029(2) Uani 1 1 d . . .
N5 N 0.4498(12) 0.5255(9) 0.8184(6) 0.0309(18) Uani 1 1 d . . .
C6 C 0.5810(13) 0.4658(10) 0.8800(7) 0.0273(19) Uani 1 1 d . . .
C6A C 0.6016(13) 0.3185(10) 0.9362(6) 0.028(2) Uani 1 1 d . . .
N7 N 0.7335(12) 0.2393(8) 0.9996(5) 0.0299(17) Uani 1 1 d . . .
H7 H 0.8214 0.2733 1.0151 0.036 Uiso 1 1 calc R . .
C7A C 0.7035(14) 0.0967(10) 1.0347(6) 0.030(2) Uani 1 1 d . . .
C8 C 0.8031(15) -0.0246(10) 1.0991(7) 0.037(2) Uani 1 1 d . . .
H8 H 0.9085 -0.0166 1.1256 0.044 Uiso 1 1 calc R . .
C9 C 0.7449(15) -0.1562(10) 1.1232(7) 0.037(2) Uani 1 1 d . . .
H9 H 0.8102 -0.2401 1.1674 0.044 Uiso 1 1 calc R . .
C10 C 0.5890(17) -0.1683(12) 1.0830(8) 0.043(3) Uani 1 1 d . . .
H10 H 0.5497 -0.2597 1.1013 0.051 Uiso 1 1 calc R . .
C11 C 0.4941(15) -0.0504(11) 1.0181(6) 0.033(2) Uani 1 1 d . . .
H11 H 0.3917 -0.0614 0.9907 0.040 Uiso 1 1 calc R . .
C11A C 0.5478(15) 0.0879(10) 0.9917(7) 0.034(2) Uani 1 1 d . . .
C11B C 0.4832(14) 0.2288(11) 0.9294(7) 0.029(2) Uani 1 1 d . . .
C11C C 0.3387(16) 0.2922(11) 0.8656(7) 0.031(2) Uani 1 1 d . . .
N12 N 0.6908(12) 0.5561(8) 0.8916(6) 0.0301(18) Uani 1 1 d . . .
H12 H 0.7740 0.5278 0.9338 0.036 Uiso 1 1 calc R . .
N13 N 0.6565(11) 0.6922(7) 0.8311(5) 0.0251(16) Uani 1 1 d . . .
C14 C 0.7447(14) 0.7933(10) 0.8258(6) 0.030(2) Uani 1 1 d . . .
H14 H 0.8444 0.7798 0.8636 0.035 Uiso 1 1 calc R . .
C15 C 0.6764(14) 0.9313(10) 0.7560(6) 0.025(2) Uani 1 1 d . . .
N16 N 0.5277(11) 0.9345(9) 0.7097(5) 0.0278(17) Uani 1 1 d . . .
C17 C 0.4557(14) 1.0583(10) 0.6448(6) 0.0271(19) Uani 1 1 d . . .
H17 H 0.3524 1.0597 0.6129 0.032 Uiso 1 1 calc R . .
C18 C 0.5287(14) 1.1849(11) 0.6230(7) 0.026(2) Uani 1 1 d . . .
C19 C 0.6815(14) 1.1813(11) 0.6699(6) 0.029(2) Uani 1 1 d . . .
H19 H 0.7344 1.2659 0.6558 0.034 Uiso 1 1 calc R . .
C20 C 0.7558(15) 1.0538(11) 0.7371(7) 0.032(2) Uani 1 1 d . . .
H20 H 0.8593 1.0502 0.7696 0.038 Uiso 1 1 calc R . .
C21 C 0.4449(14) 1.3240(10) 0.5506(6) 0.028(2) Uani 1 1 d . . .
H21A H 0.3095 1.3277 0.5446 0.033 Uiso 1 1 calc R . .
H21B H 0.4345 1.4198 0.5750 0.033 Uiso 1 1 calc R . .
N1 N 0.5751(11) 1.3168(8) 0.4515(5) 0.0293(17) Uani 1 1 d . . .
H100 H 0.7042 1.3042 0.4593 0.035 Uiso 1 1 calc R . .
C22 C 0.5035(16) 1.4671(11) 0.3863(7) 0.041(2) Uani 1 1 d . . .
H22A H 0.5128 1.5534 0.4144 0.049 Uiso 1 1 calc R . .
H22B H 0.3627 1.4870 0.3807 0.049 Uiso 1 1 calc R . .
C23 C 0.6333(17) 1.4562(13) 0.2851(7) 0.048(3) Uani 1 1 d . . .
H23A H 0.5853 1.5542 0.2413 0.058 Uiso 1 1 calc R . .
H23B H 0.7717 1.4439 0.2912 0.058 Uiso 1 1 calc R . .
C24 C 0.7063(19) 1.1890(15) 0.3028(7) 0.054(3) Uani 1 1 d . . .
H24A H 0.8451 1.1749 0.3092 0.065 Uiso 1 1 calc R . .
H24B H 0.7066 1.1025 0.2715 0.065 Uiso 1 1 calc R . .
C25 C 0.5788(17) 1.1850(11) 0.4044(7) 0.037(2) Uani 1 1 d . . .
H25A H 0.4416 1.1929 0.3987 0.045 Uiso 1 1 calc R . .
H25B H 0.6342 1.0857 0.4455 0.045 Uiso 1 1 calc R . .
O1 O 0.6323(11) 1.3323(9) 0.2423(5) 0.050(2) Uani 1 1 d . . .
O2 O 1.0256(18) 0.7121(16) 0.2948(7) 0.113(4) Uani 1 1 d . . .
C26 C 0.972(2) 0.7355(16) 0.3801(10) 0.069(4) Uani 1 1 d . . .
H26 H 0.8742 0.6915 0.4192 0.083 Uiso 1 1 calc R . .
C27 C 0.985(2) 0.8369(17) 0.5233(9) 0.069(4) Uani 1 1 d . . .
H27A H 0.8730 0.7960 0.5521 0.104 Uiso 1 1 calc R . .
H27B H 0.9446 0.9472 0.5293 0.104 Uiso 1 1 calc R . .
H27C H 1.0975 0.7807 0.5578 0.104 Uiso 1 1 calc R . .
C28 C 1.198(2) 0.8889(17) 0.3675(10) 0.080(4) Uani 1 1 d . . .
H28A H 1.1619 0.9955 0.3810 0.120 Uiso 1 1 calc R . .
H28B H 1.2089 0.8894 0.2971 0.120 Uiso 1 1 calc R . .
H28C H 1.3257 0.8287 0.3884 0.120 Uiso 1 1 calc R . .
O3 O -0.0665(10) 0.4439(7) 0.0273(4) 0.0341(15) Uani 1 1 d . . .
C29 C 0.0508(14) 0.5151(11) 0.0346(6) 0.031(2) Uani 1 1 d . . .
H29 H 0.0512 0.6067 -0.0104 0.037 Uiso 1 1 calc R . .
C30 C 0.1855(17) 0.3331(13) 0.1702(8) 0.046(3) Uani 1 1 d . . .
H30A H 0.3210 0.2618 0.1590 0.069 Uiso 1 1 calc R . .
H30B H 0.0905 0.2828 0.1634 0.069 Uiso 1 1 calc R . .
H30C H 0.1559 0.3609 0.2364 0.069 Uiso 1 1 calc R . .
C31 C 0.2933(16) 0.5682(12) 0.1007(7) 0.040(3) Uani 1 1 d . . .
H31A H 0.2582 0.6048 0.1646 0.061 Uiso 1 1 calc R . .
H31B H 0.2712 0.6572 0.0486 0.061 Uiso 1 1 calc R . .
H31C H 0.4337 0.5060 0.0908 0.061 Uiso 1 1 calc R . .
N3 N 0.1694(12) 0.4737(9) 0.0977(6) 0.0322(18) Uani 1 1 d . . .
N2 N 1.0419(17) 0.8181(12) 0.4223(7) 0.065(3) Uani 1 1 d . . .

loop_
_atom_site_aniso_label
_atom_site_aniso_U_11
_atom_site_aniso_U_22
_atom_site_aniso_U_33
_atom_site_aniso_U_23
_atom_site_aniso_U_13
_atom_site_aniso_U_12
Cu 0.0386(7) 0.0224(6) 0.0270(6) 0.0054(5) -0.0113(5) -0.0153(5)
Cl1 0.0370(13) 0.0219(11) 0.0347(12) 0.0017(9) -0.0078(10) -0.0137(10)
Cl2 0.0629(17) 0.0374(14) 0.0308(13) -0.0014(10) -0.0078(12) -0.0286(13)
Cl3 0.0397(15) 0.0623(18) 0.0450(15) 0.0092(13) -0.0144(12) -0.0190(14)
C1 0.045(6) 0.024(5) 0.032(5) -0.002(4) -0.007(5) -0.012(5)
C2 0.040(6) 0.031(5) 0.038(5) 0.001(4) -0.010(4) -0.020(4)
C3 0.039(6) 0.029(5) 0.032(5) -0.002(4) -0.008(5) -0.013(5)
C4 0.035(6) 0.025(5) 0.034(5) -0.006(4) -0.001(4) -0.008(4)
C4A 0.032(5) 0.024(5) 0.026(5) -0.002(4) 0.001(4) -0.009(4)
N5 0.038(5) 0.026(4) 0.030(4) -0.008(3) -0.002(4) -0.011(4)
C6 0.028(5) 0.020(4) 0.030(5) 0.001(4) -0.007(4) -0.004(4)
C6A 0.029(5) 0.030(5) 0.023(4) -0.003(4) 0.000(4) -0.011(4)
N7 0.042(5) 0.026(4) 0.022(4) 0.007(3) -0.009(3) -0.014(4)
C7A 0.034(5) 0.031(5) 0.024(5) -0.006(4) 0.001(4) -0.011(4)
C8 0.054(6) 0.025(5) 0.031(5) -0.001(4) -0.008(5) -0.012(5)
C9 0.048(6) 0.020(5) 0.032(5) -0.001(4) 0.005(5) -0.006(4)
C10 0.067(8) 0.032(6) 0.039(6) 0.010(5) -0.021(6) -0.028(5)
C11 0.043(6) 0.035(5) 0.025(5) 0.001(4) -0.005(4) -0.020(5)
C11A 0.048(6) 0.026(5) 0.029(5) -0.002(4) -0.002(5) -0.016(5)
C11B 0.035(5) 0.025(5) 0.024(5) -0.006(4) -0.001(4) -0.007(4)
C11C 0.042(6) 0.024(5) 0.024(5) -0.006(4) 0.004(4) -0.011(5)
N12 0.040(5) 0.017(4) 0.034(4) 0.008(3) -0.017(4) -0.009(3)
N13 0.034(4) 0.015(3) 0.025(4) 0.003(3) -0.011(3) -0.005(3)
C14 0.042(6) 0.029(5) 0.019(5) 0.005(4) -0.010(4) -0.014(5)
C15 0.030(5) 0.024(5) 0.020(4) 0.004(4) -0.008(4) -0.009(4)
N16 0.029(4) 0.031(4) 0.024(4) 0.003(3) -0.008(3) -0.011(4)
C17 0.033(5) 0.020(5) 0.023(4) 0.002(4) -0.009(4) -0.003(4)
C18 0.028(5) 0.030(5) 0.025(5) -0.001(4) -0.005(4) -0.015(4)
C19 0.036(5) 0.027(5) 0.024(5) 0.005(4) -0.011(4) -0.013(4)
C20 0.035(5) 0.030(5) 0.031(5) 0.004(4) -0.012(4) -0.012(4)
C21 0.033(5) 0.023(5) 0.023(5) 0.009(4) -0.010(4) -0.007(4)
N1 0.039(4) 0.028(4) 0.018(4) 0.010(3) -0.012(3) -0.009(3)
C22 0.053(6) 0.023(5) 0.042(6) 0.019(4) -0.015(5) -0.014(5)
C23 0.051(7) 0.060(7) 0.031(5) 0.012(5) -0.011(5) -0.021(6)
C24 0.063(8) 0.079(9) 0.019(5) -0.002(5) -0.007(5) -0.024(7)
C25 0.061(7) 0.028(5) 0.024(5) 0.003(4) -0.011(5) -0.016(5)
O1 0.068(5) 0.065(5) 0.017(3) 0.013(3) -0.017(3) -0.023(4)
O2 0.099(9) 0.172(12) 0.045(6) -0.039(7) -0.017(6) 0.006(8)
C26 0.072(9) 0.074(10) 0.057(9) -0.013(7) -0.028(7) -0.002(7)
C27 0.071(9) 0.079(10) 0.043(7) -0.016(7) -0.020(7) 0.007(8)
C28 0.080(10) 0.074(10) 0.058(9) 0.010(7) -0.001(8) -0.005(8)
O3 0.044(4) 0.034(4) 0.029(3) 0.004(3) -0.013(3) -0.018(3)
C29 0.047(6) 0.031(5) 0.019(4) -0.003(4) -0.008(4) -0.015(5)
C30 0.049(7) 0.055(7) 0.038(6) 0.013(5) -0.019(5) -0.025(6)
C31 0.049(7) 0.049(6) 0.030(5) -0.015(5) -0.006(5) -0.019(5)
N3 0.034(5) 0.035(4) 0.028(4) 0.005(3) -0.008(4) -0.015(4)
N2 0.076(8) 0.065(7) 0.041(6) -0.004(5) -0.006(5) -0.010(6)

loop_
_atom_type_symbol
_atom_type_description
_atom_type_scat_dispersion_real
_atom_type_scat_dispersion_imag
_atom_type_scat_source
C C 0.0033 0.0016 'International Tables Vol C Tables 4.2.6.8 and 6.1.1.4'
H H 0.0000 0.0000 'International Tables Vol C Tables 4.2.6.8 and 6.1.1.4'
Cl Cl 0.1484 0.1585 'International Tables Vol C Tables 4.2.6.8 and 6.1.1.4'
Cu Cu 0.3201 1.2651 'International Tables Vol C Tables 4.2.6.8 and 6.1.1.4'
N N 0.0061 0.0033 'International Tables Vol C Tables 4.2.6.8 and 6.1.1.4'
O O 0.0106 0.0060 'International Tables Vol C Tables 4.2.6.8 and 6.1.1.4'

loop_
_geom_angle_atom_site_label_1
_geom_angle_atom_site_label_2
_geom_angle_atom_site_label_3
_geom_angle
_geom_angle_site_symmetry_1
_geom_angle_site_symmetry_3
_geom_angle_publ_flag
N13 Cu N5 78.4(3) . . ?
N13 Cu N16 79.2(3) . . ?
N5 Cu N16 157.6(3) . . ?
N13 Cu Cl2 126.4(2) . . ?
N5 Cu Cl2 99.9(2) . . ?
N16 Cu Cl2 92.8(2) . . ?
N13 Cu Cl1 100.1(2) . . ?
N5 Cu Cl1 91.4(2) . . ?
N16 Cu Cl1 93.2(2) . . ?
Cl2 Cu Cl1 133.41(10) . . ?
C2 C1 C11C 122.3(9) . . ?
C2 C1 H1 118.8 . . ?
C11C C1 H1 118.8 . . ?
C1 C2 C3 120.0(9) . . ?
C1 C2 H2 120.0 . . ?
C3 C2 H2 120.0 . . ?
C4 C3 C2 118.9(9) . . ?
C4 C3 H3 120.5 . . ?
C2 C3 H3 120.5 . . ?
C3 C4 C4A 121.6(9) . . ?
C3 C4 H4 119.2 . . ?
C4A C4 H4 119.2 . . ?
N5 C4A C4 118.0(8) . . ?
N5 C4A C11C 122.2(8) . . ?
C4 C4A C11C 119.7(9) . . ?
C6 N5 C4A 119.3(8) . . ?
C6 N5 Cu 113.8(6) . . ?
C4A N5 Cu 126.8(6) . . ?
N5 C6 N12 118.2(8) . . ?
N5 C6 C6A 121.6(8) . . ?
N12 C6 C6A 120.2(8) . . ?
N7 C6A C11B 110.5(8) . . ?
N7 C6A C6 128.5(8) . . ?
C11B C6A C6 121.0(9) . . ?
C6A N7 C7A 107.7(7) . . ?
C6A N7 H7 126.1 . . ?
C7A N7 H7 126.1 . . ?
N7 C7A C8 129.1(9) . . ?
N7 C7A C11A 108.3(8) . . ?
C8 C7A C11A 122.6(8) . . ?
C9 C8 C7A 118.2(9) . . ?
C9 C8 H8 120.9 . . ?
C7A C8 H8 120.9 . . ?
C8 C9 C10 120.9(9) . . ?
C8 C9 H9 119.6 . . ?
C10 C9 H9 119.6 . . ?
C11 C10 C9 120.9(9) . . ?
C11 C10 H10 119.5 . . ?
C9 C10 H10 119.5 . . ?
C10 C11 C11A 120.3(9) . . ?
C10 C11 H11 119.9 . . ?
C11A C11 H11 119.9 . . ?
C11B C11A C11 135.2(9) . . ?
C11B C11A C7A 107.6(8) . . ?
C11 C11A C7A 117.2(9) . . ?
C6A C11B C11A 105.9(8) . . ?
C6A C11B C11C 118.2(8) . . ?
C11A C11B C11C 135.9(9) . . ?
C1 C11C C4A 117.3(9) . . ?
C1 C11C C11B 125.0(9) . . ?
C4A C11C C11B 117.7(9) . . ?
N13 N12 C6 112.7(7) . . ?
N13 N12 H12 123.7 . . ?
C6 N12 H12 123.7 . . ?
C14 N13 N12 124.4(7) . . ?
C14 N13 Cu 118.8(6) . . ?
N12 N13 Cu 116.7(5) . . ?
N13 C14 C15 113.1(8) . . ?
N13 C14 H14 123.4 . . ?
C15 C14 H14 123.4 . . ?
N16 C15 C20 121.2(8) . . ?
N16 C15 C14 116.1(8) . . ?
C20 C15 C14 122.6(8) . . ?
C17 N16 C15 119.6(8) . . ?
C17 N16 Cu 127.6(6) . . ?
C15 N16 Cu 112.7(6) . . ?
N16 C17 C18 121.8(8) . . ?
N16 C17 H17 119.1 . . ?
C18 C17 H17 119.1 . . ?
C17 C18 C19 118.6(9) . . ?
C17 C18 C21 121.1(8) . . ?
C19 C18 C21 120.3(8) . . ?
C20 C19 C18 119.8(9) . . ?
C20 C19 H19 120.1 . . ?
C18 C19 H19 120.1 . . ?
C19 C20 C15 119.0(9) . . ?
C19 C20 H20 120.5 . . ?
C15 C20 H20 120.5 . . ?
N1 C21 C18 110.9(7) . . ?
N1 C21 H21A 109.5 . . ?
C18 C21 H21A 109.5 . . ?
N1 C21 H21B 109.5 . . ?
C18 C21 H21B 109.5 . . ?
H21A C21 H21B 108.0 . . ?
C25 N1 C22 109.9(7) . . ?
C25 N1 C21 112.6(7) . . ?
C22 N1 C21 109.1(7) . . ?
C25 N1 H100 108.4 . . ?
C22 N1 H100 108.4 . . ?
C21 N1 H100 108.4 . . ?
N1 C22 C23 108.5(8) . . ?
N1 C22 H22A 110.0 . . ?
C23 C22 H22A 110.0 . . ?
N1 C22 H22B 110.0 . . ?
C23 C22 H22B 110.0 . . ?
H22A C22 H22B 108.4 . . ?
O1 C23 C22 112.9(9) . . ?
O1 C23 H23A 109.0 . . ?
C22 C23 H23A 109.0 . . ?
O1 C23 H23B 109.0 . . ?
C22 C23 H23B 109.0 . . ?
H23A C23 H23B 107.8 . . ?
O1 C24 C25 111.1(10) . . ?
O1 C24 H24A 109.4 . . ?
C25 C24 H24A 109.4 . . ?
O1 C24 H24B 109.4 . . ?
C25 C24 H24B 109.4 . . ?
H24A C24 H24B 108.0 . . ?
N1 C25 C24 109.7(8) . . ?
N1 C25 H25A 109.7 . . ?
C24 C25 H25A 109.7 . . ?
N1 C25 H25B 109.7 . . ?
C24 C25 H25B 109.7 . . ?
H25A C25 H25B 108.2 . . ?
C23 O1 C24 110.2(8) . . ?
O2 C26 N2 124.8(16) . . ?
O2 C26 H26 117.6 . . ?
N2 C26 H26 117.6 . . ?
N2 C27 H27A 109.5 . . ?
N2 C27 H27B 109.5 . . ?
H27A C27 H27B 109.5 . . ?
N2 C27 H27C 109.5 . . ?
H27A C27 H27C 109.5 . . ?
H27B C27 H27C 109.5 . . ?
N2 C28 H28A 109.5 . . ?
N2 C28 H28B 109.5 . . ?
H28A C28 H28B 109.5 . . ?
N2 C28 H28C 109.5 . . ?
H28A C28 H28C 109.5 . . ?
H28B C28 H28C 109.5 . . ?
O3 C29 N3 125.4(8) . . ?
O3 C29 H29 117.3 . . ?
N3 C29 H29 117.3 . . ?
N3 C30 H30A 109.5 . . ?
N3 C30 H30B 109.5 . . ?
H30A C30 H30B 109.5 . . ?
N3 C30 H30C 109.5 . . ?
H30A C30 H30C 109.5 . . ?
H30B C30 H30C 109.5 . . ?
N3 C31 H31A 109.5 . . ?
N3 C31 H31B 109.5 . . ?
H31A C31 H31B 109.5 . . ?
N3 C31 H31C 109.5 . . ?
H31A C31 H31C 109.5 . . ?
H31B C31 H31C 109.5 . . ?
C29 N3 C31 120.3(8) . . ?
C29 N3 C30 122.7(8) . . ?
C31 N3 C30 117.0(7) . . ?
C26 N2 C27 123.6(13) . . ?
C26 N2 C28 121.5(12) . . ?
C27 N2 C28 114.8(12) . . ?

loop_
_geom_bond_atom_site_label_1
_geom_bond_atom_site_label_2
_geom_bond_distance
_geom_bond_site_symmetry_2
_geom_bond_publ_flag
Cu N13 1.997(7) . ?
Cu N5 2.013(8) . ?
Cu N16 2.024(7) . ?
Cu Cl2 2.281(2) . ?
Cu Cl1 2.364(2) . ?
C1 C2 1.369(13) . ?
C1 C11C 1.406(13) . ?
C1 H1 0.9500 . ?
C2 C3 1.410(12) . ?
C2 H2 0.9500 . ?
C3 C4 1.377(13) . ?
C3 H3 0.9500 . ?
C4 C4A 1.396(13) . ?
C4 H4 0.9500 . ?
C4A N5 1.396(11) . ?
C4A C11C 1.423(12) . ?
N5 C6 1.334(12) . ?
C6 N12 1.383(11) . ?
C6 C6A 1.409(12) . ?
C6A N7 1.375(12) . ?
C6A C11B 1.406(13) . ?
N7 C7A 1.383(11) . ?
N7 H7 0.8800 . ?
C7A C8 1.391(13) . ?
C7A C11A 1.423(13) . ?
C8 C9 1.374(13) . ?
C8 H8 0.9500 . ?
C9 C10 1.414(14) . ?
C9 H9 0.9500 . ?
C10 C11 1.366(14) . ?
C10 H10 0.9500 . ?
C11 C11A 1.416(12) . ?
C11 H11 0.9500 . ?
C11A C11B 1.412(13) . ?
C11B C11C 1.428(14) . ?
N12 N13 1.350(9) . ?
N12 H12 0.8800 . ?
N13 C14 1.281(11) . ?
C14 C15 1.458(12) . ?
C14 H14 0.9500 . ?
C15 N16 1.366(11) . ?
C15 C20 1.390(12) . ?
N16 C17 1.344(11) . ?
C17 C18 1.393(12) . ?
C17 H17 0.9500 . ?
C18 C19 1.396(12) . ?
C18 C21 1.512(12) . ?
C19 C20 1.387(12) . ?
C19 H19 0.9500 . ?
C20 H20 0.9500 . ?
C21 N1 1.504(11) . ?
C21 H21A 0.9900 . ?
C21 H21B 0.9900 . ?
N1 C25 1.495(11) . ?
N1 C22 1.502(10) . ?
N1 H100 0.9300 . ?
C22 C23 1.527(14) . ?
C22 H22A 0.9900 . ?
C22 H22B 0.9900 . ?
C23 O1 1.405(13) . ?
C23 H23A 0.9900 . ?
C23 H23B 0.9900 . ?
C24 O1 1.428(14) . ?
C24 C25 1.524(14) . ?
C24 H24A 0.9900 . ?
C24 H24B 0.9900 . ?
C25 H25A 0.9900 . ?
C25 H25B 0.9900 . ?
O2 C26 1.222(16) . ?
C26 N2 1.330(16) . ?
C26 H26 0.9500 . ?
C27 N2 1.424(15) . ?
C27 H27A 0.9800 . ?
C27 H27B 0.9800 . ?
C27 H27C 0.9800 . ?
C28 N2 1.484(17) . ?
C28 H28A 0.9800 . ?
C28 H28B 0.9800 . ?
C28 H28C 0.9800 . ?
O3 C29 1.267(10) . ?
C29 N3 1.287(11) . ?
C29 H29 0.9500 . ?
C30 N3 1.470(12) . ?
C30 H30A 0.9800 . ?
C30 H30B 0.9800 . ?
C30 H30C 0.9800 . ?
C31 N3 1.458(11) . ?
C31 H31A 0.9800 . ?
C31 H31B 0.9800 . ?
C31 H31C 0.9800 . ?

loop_
_geom_hbond_atom_site_label_D
_geom_hbond_atom_site_label_H
_geom_hbond_atom_site_label_A
_geom_hbond_distance_DH
_geom_hbond_distance_HA
_geom_hbond_distance_DA
_geom_hbond_angle_DHA
_geom_hbond_site_symmetry_A
C4 H4 Cl2 0.95 2.85 3.451(10) 122.3 .
N7 H7 O3 0.88 2.05 2.868(10) 153.5 1_656
N12 H12 O3 0.88 1.83 2.699(9) 171.4 1_656
C14 H14 Cl1 0.95 2.59 3.392(9) 142.1 1_655
C20 H20 Cl1 0.95 2.70 3.508(10) 143.1 1_655
C21 H21A Cl3 0.99 2.86 3.797(10) 158.4 1_455
C21 H21B Cl2 0.99 2.81 3.763(10) 161.7 1_565
N1 H100 Cl3 0.93 2.13 3.062(8) 174.5 .
C25 H25A Cl3 0.99 2.97 3.875(12) 152.9 1_455
C27 H27C Cl2 0.98 2.83 3.742(14) 155.2 1_655
C28 H28A Cl3 0.98 2.94 3.896(16) 166.9 .
C29 H29 Cl1 0.95 2.85 3.775(9) 164.7 1_554
C31 H31A O2 0.98 2.34 3.233(15) 151.9 1_455

loop_
_geom_torsion_atom_site_label_1
_geom_torsion_atom_site_label_2
_geom_torsion_atom_site_label_3
_geom_torsion_atom_site_label_4
_geom_torsion
_geom_torsion_site_symmetry_1
_geom_torsion_site_symmetry_2
_geom_torsion_site_symmetry_3
_geom_torsion_site_symmetry_4
_geom_torsion_publ_flag
C11C C1 C2 C3 0.1(15) . . . . ?
C1 C2 C3 C4 -1.1(15) . . . . ?
C2 C3 C4 C4A 3.3(15) . . . . ?
C3 C4 C4A N5 177.1(8) . . . . ?
C3 C4 C4A C11C -4.5(14) . . . . ?
C4 C4A N5 C6 177.1(9) . . . . ?
C11C C4A N5 C6 -1.2(13) . . . . ?
C4 C4A N5 Cu 0.0(12) . . . . ?
C11C C4A N5 Cu -178.3(7) . . . . ?
N13 Cu N5 C6 0.3(6) . . . . ?
N16 Cu N5 C6 2.2(12) . . . . ?
Cl2 Cu N5 C6 125.7(6) . . . . ?
Cl1 Cu N5 C6 -99.7(6) . . . . ?
N13 Cu N5 C4A 177.6(8) . . . . ?
N16 Cu N5 C4A 179.5(7) . . . . ?
Cl2 Cu N5 C4A -57.0(7) . . . . ?
Cl1 Cu N5 C4A 77.6(7) . . . . ?
C4A N5 C6 N12 -175.3(8) . . . . ?
Cu N5 C6 N12 2.2(10) . . . . ?
C4A N5 C6 C6A 1.4(13) . . . . ?
Cu N5 C6 C6A 178.9(7) . . . . ?
N5 C6 C6A N7 177.4(9) . . . . ?
N12 C6 C6A N7 -5.9(14) . . . . ?
N5 C6 C6A C11B -0.2(13) . . . . ?
N12 C6 C6A C11B 176.4(8) . . . . ?
C11B C6A N7 C7A 0.3(10) . . . . ?
C6 C6A N7 C7A -177.6(9) . . . . ?
C6A N7 C7A C8 178.7(9) . . . . ?
C6A N7 C7A C11A -0.2(10) . . . . ?
N7 C7A C8 C9 179.9(9) . . . . ?
C11A C7A C8 C9 -1.4(14) . . . . ?
C7A C8 C9 C10 0.5(14) . . . . ?
C8 C9 C10 C11 0.9(16) . . . . ?
C9 C10 C11 C11A -1.4(16) . . . . ?
C10 C11 C11A C11B -179.7(11) . . . . ?
C10 C11 C11A C7A 0.5(14) . . . . ?
N7 C7A C11A C11B 0.0(10) . . . . ?
C8 C7A C11A C11B -178.9(9) . . . . ?
N7 C7A C11A C11 179.8(8) . . . . ?
C8 C7A C11A C11 0.9(14) . . . . ?
N7 C6A C11B C11A -0.3(10) . . . . ?
C6 C6A C11B C11A 177.7(8) . . . . ?
N7 C6A C11B C11C -179.2(8) . . . . ?
C6 C6A C11B C11C -1.2(13) . . . . ?
C11 C11A C11B C6A -179.6(10) . . . . ?
C7A C11A C11B C6A 0.2(10) . . . . ?
C11 C11A C11B C11C -1(2) . . . . ?
C7A C11A C11B C11C 178.9(10) . . . . ?
C2 C1 C11C C4A -1.2(14) . . . . ?
C2 C1 C11C C11B -179.2(10) . . . . ?
N5 C4A C11C C1 -178.4(8) . . . . ?
C4 C4A C11C C1 3.4(13) . . . . ?
N5 C4A C11C C11B -0.3(13) . . . . ?
C4 C4A C11C C11B -178.5(8) . . . . ?
C6A C11B C11C C1 179.4(9) . . . . ?
C11A C11B C11C C1 0.8(18) . . . . ?
C6A C11B C11C C4A 1.4(13) . . . . ?
C11A C11B C11C C4A -177.2(10) . . . . ?
N5 C6 N12 N13 -4.5(11) . . . . ?
C6A C6 N12 N13 178.8(8) . . . . ?
C6 N12 N13 C14 -177.8(8) . . . . ?
C6 N12 N13 Cu 4.6(9) . . . . ?
N5 Cu N13 C14 179.5(7) . . . . ?
N16 Cu N13 C14 0.2(7) . . . . ?
Cl2 Cu N13 C14 85.7(7) . . . . ?
Cl1 Cu N13 C14 -91.1(7) . . . . ?
N5 Cu N13 N12 -2.8(6) . . . . ?
N16 Cu N13 N12 178.0(6) . . . . ?
Cl2 Cu N13 N12 -96.6(6) . . . . ?
Cl1 Cu N13 N12 86.6(6) . . . . ?
N12 N13 C14 C15 -178.7(8) . . . . ?
Cu N13 C14 C15 -1.2(10) . . . . ?
N13 C14 C15 N16 1.9(12) . . . . ?
N13 C14 C15 C20 -178.4(9) . . . . ?
C20 C15 N16 C17 -0.3(13) . . . . ?
C14 C15 N16 C17 179.5(8) . . . . ?
C20 C15 N16 Cu 178.5(7) . . . . ?
C14 C15 N16 Cu -1.7(10) . . . . ?
N13 Cu N16 C17 179.5(8) . . . . ?
N5 Cu N16 C17 177.6(7) . . . . ?
Cl2 Cu N16 C17 52.9(8) . . . . ?
Cl1 Cu N16 C17 -80.8(7) . . . . ?
N13 Cu N16 C15 0.8(6) . . . . ?
N5 Cu N16 C15 -1.1(12) . . . . ?
Cl2 Cu N16 C15 -125.8(6) . . . . ?
Cl1 Cu N16 C15 100.5(6) . . . . ?
C15 N16 C17 C18 0.0(13) . . . . ?
Cu N16 C17 C18 -178.6(7) . . . . ?
N16 C17 C18 C19 0.4(14) . . . . ?
N16 C17 C18 C21 -179.4(8) . . . . ?
C17 C18 C19 C20 -0.5(14) . . . . ?
C21 C18 C19 C20 179.3(9) . . . . ?
C18 C19 C20 C15 0.3(14) . . . . ?
N16 C15 C20 C19 0.1(14) . . . . ?
C14 C15 C20 C19 -179.6(9) . . . . ?
C17 C18 C21 N1 -98.9(10) . . . . ?
C19 C18 C21 N1 81.3(11) . . . . ?
C18 C21 N1 C25 65.9(10) . . . . ?
C18 C21 N1 C22 -171.8(7) . . . . ?
C25 N1 C22 C23 -54.4(10) . . . . ?
C21 N1 C22 C23 -178.4(8) . . . . ?
N1 C22 C23 O1 57.6(11) . . . . ?
C22 N1 C25 C24 55.8(11) . . . . ?
C21 N1 C25 C24 177.6(8) . . . . ?
O1 C24 C25 N1 -58.2(12) . . . . ?
C22 C23 O1 C24 -60.3(11) . . . . ?
C25 C24 O1 C23 59.9(12) . . . . ?
O3 C29 N3 C31 -178.1(8) . . . . ?
O3 C29 N3 C30 1.0(16) . . . . ?
O2 C26 N2 C27 -176.6(13) . . . . ?
O2 C26 N2 C28 -1(2) . . . . ?
